data_7156555
loop_
_publ_author_name
'Jiang, Yan'
'Yu, Shuo-Wen'
'Yang, Yi'
'Liu, Ying-Le'
'Xu, Xiao-Ying'
'Zhang, Xiao-Mei'
'Yuan, Wei-Cheng'

_publ_section_title
;
 Facile synthesis of fused polycyclic compounds via intramolecular
 oxidative cyclization/aromatization of \b-tetralone or \b-tetralone
 oximes.
;
_journal_issue 46
_journal_name_full 'Organic &amp; biomolecular chemistry'
_journal_page_first 9003
_journal_page_last 9010
_journal_paper_doi 10.1039/c8ob02031k
_journal_volume 16
_journal_year 2018
_chemical_formula_sum 'C20 H20 N2 O2'
_chemical_formula_weight 320.38
_space_group_IT_number 14
_space_group_name_Hall '-P 2ybc'
_space_group_name_H-M_alt 'P 1 21/c 1'
_symmetry_cell_setting monoclinic
_symmetry_space_group_name_Hall '-P 2ybc'
_symmetry_space_group_name_H-M 'P 1 21/c 1'
_atom_sites_solution_hydrogens geom
_atom_sites_solution_primary direct
_atom_sites_solution_secondary difmap
_audit_block_doi 10.5517/ccdc.csd.cc20b28q
_audit_creation_method SHELXL-97
_audit_update_record
;
2018-07-19 deposited with the CCDC.
2018-11-05 downloaded from the CCDC.
;
_cell_angle_alpha 90.00
_cell_angle_beta 117.22(3)
_cell_angle_gamma 90.00
_cell_formula_units_Z 4
_cell_length_a 12.761(2)
_cell_length_b 5.4290(10)
_cell_length_c 27.3250(10)
_cell_measurement_reflns_used 684
_cell_measurement_temperature 293(2)
_cell_measurement_theta_max 18.52
_cell_measurement_theta_min 2.99
_cell_volume 1683.4(6)
_computing_cell_refinement 'Bruker SAINT'
_computing_data_collection 'Bruker APEX2'
_computing_data_reduction 'Bruker SAINT'
_computing_molecular_graphics 'Bruker SHELXTL'
_computing_publication_material 'Bruker SHELXTL'
_computing_structure_refinement 'SHELXL-97 (Sheldrick, 2008)'
_computing_structure_solution 'SHELXS-97 (Sheldrick, 2008)'
_diffrn_ambient_temperature 293(2)
_diffrn_measured_fraction_theta_full 0.998
_diffrn_measured_fraction_theta_max 0.998
_diffrn_measurement_device_type 'Bruker APEX-II CCD'
_diffrn_measurement_method '\f and \w scans'
_diffrn_radiation_monochromator graphite
_diffrn_radiation_source 'fine-focus sealed tube'
_diffrn_radiation_type MoK\a
_diffrn_radiation_wavelength 0.71073
_diffrn_reflns_av_R_equivalents 0.0805
_diffrn_reflns_av_sigmaI/netI 0.0813
_diffrn_reflns_limit_h_max 15
_diffrn_reflns_limit_h_min -15
_diffrn_reflns_limit_k_max 6
_diffrn_reflns_limit_k_min -6
_diffrn_reflns_limit_l_max 32
_diffrn_reflns_limit_l_min -25
_diffrn_reflns_number 8071
_diffrn_reflns_theta_full 25.00
_diffrn_reflns_theta_max 25.00
_diffrn_reflns_theta_min 1.68
_exptl_absorpt_coefficient_mu 0.082
_exptl_absorpt_correction_T_max 0.9877
_exptl_absorpt_correction_T_min 0.9789
_exptl_absorpt_correction_type multi-scan
_exptl_absorpt_process_details SADABS
_exptl_crystal_colour yellow
_exptl_crystal_density_diffrn 1.264
_exptl_crystal_density_method 'not measured'
_exptl_crystal_description block
_exptl_crystal_F_000 680
_exptl_crystal_size_max 0.26
_exptl_crystal_size_mid 0.21
_exptl_crystal_size_min 0.15
_refine_diff_density_max 0.152
_refine_diff_density_min -0.201
_refine_diff_density_rms 0.044
_refine_ls_extinction_method none
_refine_ls_goodness_of_fit_ref 1.079
_refine_ls_hydrogen_treatment constr
_refine_ls_matrix_type full
_refine_ls_number_parameters 217
_refine_ls_number_reflns 2965
_refine_ls_number_restraints 0
_refine_ls_restrained_S_all 1.079
_refine_ls_R_factor_all 0.1317
_refine_ls_R_factor_gt 0.0543
_refine_ls_shift/su_max 0.000
_refine_ls_shift/su_mean 0.000
_refine_ls_structure_factor_coef Fsqd
_refine_ls_weighting_details 'calc w=1/[\s^2^(Fo^2^)+(0.0100P)^2^+0.8000P] where P=(Fo^2^+2Fc^2^)/3'
_refine_ls_weighting_scheme calc
_refine_ls_wR_factor_gt 0.1170
_refine_ls_wR_factor_ref 0.1327
_reflns_number_gt 1361
_reflns_number_total 2965
_reflns_threshold_expression >2sigma(I)
_cod_data_source_file c8ob02031k2.cif
_cod_data_source_block a
_cod_depositor_comments
;
The following automatic conversions were performed:

'_symmetry_cell_setting' value 'Monoclinic' changed to 'monoclinic'
according to
/home/data/users/saulius/crontab/automatic-downloads/rss-feeds/RSC/lib/dictionaries/cif_core.dic
dictionary named 'cif_core.dic' version 2.4.2 from 2011-04-26.

'_exptl_absorpt_correction_type' value 'Multi-scan' changed to
'multi-scan' according to
/home/data/users/saulius/crontab/automatic-downloads/rss-feeds/RSC/lib/dictionaries/cif_core.dic
dictionary named 'cif_core.dic' version 2.4.2 from 2011-04-26.

Automatic conversion script
Id: cif_fix_values 4973 2017-02-22 13:04:09Z antanas 

 Adding full bibliography for 7156555--7156556.cif.
;
_cod_original_cell_volume 1683.4(4)
_cod_original_sg_symbol_H-M 'P21/c   '
_cod_database_code 7156555

loop_
_symmetry_equiv_pos_as_xyz
'x, y, z'
'-x, y+1/2, -z+1/2'
'-x, -y, -z'
'x, -y-1/2, z-1/2'

loop_
_atom_site_label
_atom_site_type_symbol
_atom_site_fract_x
_atom_site_fract_y
_atom_site_fract_z
_atom_site_U_iso_or_equiv
_atom_site_adp_type
_atom_site_occupancy
_atom_site_symmetry_multiplicity
_atom_site_calc_flag
_atom_site_refinement_flags
O1 O 0.3520(2) 0.0497(5) -0.03916(9) 0.0816(8) Uani 1 1 d .
H1A H 0.3959 -0.0136 -0.0501 0.122 Uiso 1 1 calc R
O2 O 0.6121(2) -0.0718(5) 0.20917(9) 0.0756(7) Uani 1 1 d .
N1 N 0.3969(2) 0.0072(5) 0.01792(10) 0.0658(8) Uani 1 1 d .
N2 N 0.6870(3) 0.5010(6) 0.10781(11) 0.0696(8) Uani 1 1 d .
H2C H 0.7182 0.5940 0.0925 0.083 Uiso 1 1 calc R
C1 C 0.3314(3) 0.1011(6) 0.03610(13) 0.0551(9) Uani 1 1 d .
C2 C 0.2240(3) 0.2429(8) 0.00188(14) 0.0831(12) Uani 1 1 d .
H2A H 0.1733 0.1434 -0.0296 0.100 Uiso 1 1 calc R
H2B H 0.2460 0.3883 -0.0119 0.100 Uiso 1 1 calc R
C3 C 0.1552(3) 0.3224(8) 0.03192(15) 0.0824(12) Uani 1 1 d .
H3A H 0.1857 0.4792 0.0498 0.099 Uiso 1 1 calc R
H3B H 0.0734 0.3466 0.0053 0.099 Uiso 1 1 calc R
C4 C 0.1613(3) 0.1400(7) 0.07411(15) 0.0669(10) Uani 1 1 d .
C5 C 0.2652(3) 0.0143(6) 0.10508(13) 0.0554(9) Uani 1 1 d .
C6 C 0.3694(3) 0.0669(6) 0.09605(12) 0.0526(9) Uani 1 1 d .
H6A H 0.4228 -0.0747 0.1090 0.063 Uiso 1 1 calc R
C7 C 0.2715(3) -0.1489(7) 0.14448(14) 0.0670(10) Uani 1 1 d .
H7A H 0.3417 -0.2320 0.1655 0.080 Uiso 1 1 calc R
C8 C 0.1746(4) -0.1913(8) 0.15327(16) 0.0835(12) Uani 1 1 d .
H8A H 0.1798 -0.3037 0.1800 0.100 Uiso 1 1 calc R
C9 C 0.0710(4) -0.0685(10) 0.12283(19) 0.0949(14) Uani 1 1 d .
H9A H 0.0057 -0.0966 0.1287 0.114 Uiso 1 1 calc R
C10 C 0.0652(3) 0.0951(9) 0.08395(18) 0.0903(13) Uani 1 1 d .
H10A H -0.0049 0.1792 0.0634 0.108 Uiso 1 1 calc R
C11 C 0.4359(3) 0.2956(7) 0.12847(13) 0.0620(10) Uani 1 1 d .
H11A H 0.3863 0.4391 0.1131 0.074 Uiso 1 1 calc R
H11B H 0.4497 0.2785 0.1663 0.074 Uiso 1 1 calc R
C12 C 0.5500(3) 0.3385(6) 0.12825(13) 0.0534(9) Uani 1 1 d .
C13 C 0.5715(3) 0.5102(7) 0.09824(13) 0.0647(10) Uani 1 1 d .
H13A H 0.5156 0.6200 0.0743 0.078 Uiso 1 1 calc R
C14 C 0.7442(3) 0.3206(7) 0.14544(14) 0.0621(10) Uani 1 1 d .
C15 C 0.6604(3) 0.2134(6) 0.15844(12) 0.0539(9) Uani 1 1 d .
C16 C 0.6969(3) 0.0217(7) 0.19695(13) 0.0619(10) Uani 1 1 d .
C17 C 0.8119(3) -0.0568(7) 0.21884(14) 0.0759(12) Uani 1 1 d .
H17A H 0.8370 -0.1869 0.2437 0.091 Uiso 1 1 calc R
C18 C 0.8911(3) 0.0564(9) 0.20415(16) 0.0867(13) Uani 1 1 d .
H18A H 0.9686 0.0004 0.2200 0.104 Uiso 1 1 calc R
C19 C 0.8602(3) 0.2450(8) 0.16771(16) 0.0786(12) Uani 1 1 d .
H19A H 0.9141 0.3193 0.1582 0.094 Uiso 1 1 calc R
C20 C 0.6426(3) -0.2724(7) 0.24625(14) 0.0892(13) Uani 1 1 d .
H20A H 0.5753 -0.3200 0.2509 0.134 Uiso 1 1 calc R
H20B H 0.7055 -0.2244 0.2812 0.134 Uiso 1 1 calc R
H20C H 0.6676 -0.4088 0.2318 0.134 Uiso 1 1 calc R

loop_
_atom_site_aniso_label
_atom_site_aniso_U_11
_atom_site_aniso_U_22
_atom_site_aniso_U_33
_atom_site_aniso_U_23
_atom_site_aniso_U_13
_atom_site_aniso_U_12
O1 0.1126(19) 0.089(2) 0.0497(15) 0.0046(14) 0.0426(14) 0.0198(16)
O2 0.0897(18) 0.0782(19) 0.0590(16) 0.0164(14) 0.0340(14) 0.0072(15)
N1 0.085(2) 0.072(2) 0.0416(17) 0.0042(16) 0.0300(15) 0.0183(17)
N2 0.080(2) 0.071(2) 0.067(2) 0.0012(18) 0.0422(17) -0.0022(18)
C1 0.057(2) 0.060(2) 0.051(2) 0.0006(18) 0.0277(18) 0.0091(18)
C2 0.064(2) 0.117(4) 0.072(3) 0.026(3) 0.034(2) 0.025(2)
C3 0.063(2) 0.095(3) 0.087(3) 0.024(3) 0.033(2) 0.026(2)
C4 0.065(2) 0.078(3) 0.066(2) 0.001(2) 0.038(2) 0.006(2)
C5 0.065(2) 0.055(2) 0.050(2) -0.0043(19) 0.0295(18) 0.0045(19)
C6 0.058(2) 0.056(2) 0.045(2) 0.0003(17) 0.0244(16) 0.0122(17)
C7 0.080(2) 0.071(3) 0.061(2) -0.004(2) 0.041(2) 0.002(2)
C8 0.113(3) 0.081(3) 0.068(3) -0.003(2) 0.052(3) -0.012(3)
C9 0.090(3) 0.115(4) 0.097(4) -0.008(3) 0.058(3) -0.011(3)
C10 0.075(3) 0.109(4) 0.092(3) 0.009(3) 0.043(3) 0.009(3)
C11 0.061(2) 0.074(3) 0.054(2) -0.006(2) 0.0282(18) 0.008(2)
C12 0.064(2) 0.052(2) 0.044(2) -0.0021(17) 0.0245(17) 0.0065(18)
C13 0.069(2) 0.061(3) 0.060(2) 0.002(2) 0.0265(19) 0.012(2)
C14 0.070(2) 0.065(3) 0.050(2) -0.006(2) 0.026(2) -0.001(2)
C15 0.062(2) 0.055(2) 0.0370(19) -0.0064(18) 0.0167(17) 0.0043(19)
C16 0.070(2) 0.069(3) 0.038(2) -0.005(2) 0.0165(18) 0.005(2)
C17 0.078(3) 0.080(3) 0.050(2) 0.006(2) 0.012(2) 0.021(2)
C18 0.060(2) 0.117(4) 0.068(3) -0.004(3) 0.016(2) 0.012(3)
C19 0.057(2) 0.103(4) 0.069(3) -0.005(3) 0.024(2) 0.001(2)
C20 0.130(3) 0.074(3) 0.053(2) 0.014(2) 0.032(2) -0.001(3)

loop_
_atom_type_symbol
_atom_type_description
_atom_type_scat_dispersion_real
_atom_type_scat_dispersion_imag
_atom_type_scat_source
C C 0.0033 0.0016 'International Tables Vol C Tables 4.2.6.8 and 6.1.1.4'
H H 0.0000 0.0000 'International Tables Vol C Tables 4.2.6.8 and 6.1.1.4'
N N 0.0061 0.0033 'International Tables Vol C Tables 4.2.6.8 and 6.1.1.4'
O O 0.0106 0.0060 'International Tables Vol C Tables 4.2.6.8 and 6.1.1.4'

loop_
_geom_angle_atom_site_label_1
_geom_angle_atom_site_label_2
_geom_angle_atom_site_label_3
_geom_angle
N1 O1 H1A 109.5
C16 O2 C20 118.1(3)
C1 N1 O1 111.2(3)
C14 N2 C13 109.0(3)
C14 N2 H2C 125.5
C13 N2 H2C 125.5
N1 C1 C2 123.6(3)
N1 C1 C6 116.2(3)
C2 C1 C6 120.1(3)
C1 C2 C3 114.0(3)
C1 C2 H2A 108.8
C3 C2 H2A 108.8
C1 C2 H2B 108.8
C3 C2 H2B 108.8
H2A C2 H2B 107.6
C4 C3 C2 113.0(3)
C4 C3 H3A 109.0
C2 C3 H3A 109.0
C4 C3 H3B 109.0
C2 C3 H3B 109.0
H3A C3 H3B 107.8
C5 C4 C10 118.6(4)
C5 C4 C3 119.7(3)
C10 C4 C3 121.7(4)
C7 C5 C4 119.8(3)
C7 C5 C6 121.3(3)
C4 C5 C6 118.9(3)
C5 C6 C1 109.9(3)
C5 C6 C11 111.1(3)
C1 C6 C11 110.4(3)
C5 C6 H6A 108.5
C1 C6 H6A 108.5
C11 C6 H6A 108.5
C5 C7 C8 120.6(4)
C5 C7 H7A 119.7
C8 C7 H7A 119.7
C9 C8 C7 120.3(4)
C9 C8 H8A 119.8
C7 C8 H8A 119.8
C10 C9 C8 118.9(4)
C10 C9 H9A 120.5
C8 C9 H9A 120.5
C9 C10 C4 121.8(4)
C9 C10 H10A 119.1
C4 C10 H10A 119.1
C12 C11 C6 114.3(3)
C12 C11 H11A 108.7
C6 C11 H11A 108.7
C12 C11 H11B 108.7
C6 C11 H11B 108.7
H11A C11 H11B 107.6
C13 C12 C15 104.9(3)
C13 C12 C11 125.8(3)
C15 C12 C11 129.2(3)
C12 C13 N2 110.9(3)
C12 C13 H13A 124.5
N2 C13 H13A 124.5
N2 C14 C19 129.9(4)
N2 C14 C15 106.4(3)
C19 C14 C15 123.7(4)
C14 C15 C16 118.0(3)
C14 C15 C12 108.7(3)
C16 C15 C12 133.3(3)
O2 C16 C17 125.8(4)
O2 C16 C15 115.5(3)
C17 C16 C15 118.7(4)
C16 C17 C18 120.7(4)
C16 C17 H17A 119.7
C18 C17 H17A 119.7
C19 C18 C17 122.7(4)
C19 C18 H18A 118.6
C17 C18 H18A 118.6
C18 C19 C14 116.2(4)
C18 C19 H19A 121.9
C14 C19 H19A 121.9
O2 C20 H20A 109.5
O2 C20 H20B 109.5
H20A C20 H20B 109.5
O2 C20 H20C 109.5
H20A C20 H20C 109.5
H20B C20 H20C 109.5

loop_
_geom_bond_atom_site_label_1
_geom_bond_atom_site_label_2
_geom_bond_distance
O1 N1 1.413(3)
O1 H1A 0.8200
O2 C16 1.368(4)
O2 C20 1.415(4)
N1 C1 1.259(4)
N2 C14 1.365(4)
N2 C13 1.375(4)
N2 H2C 0.8600
C1 C2 1.474(4)
C1 C6 1.492(4)
C2 C3 1.513(4)
C2 H2A 0.9700
C2 H2B 0.9700
C3 C4 1.495(5)
C3 H3A 0.9700
C3 H3B 0.9700
C4 C5 1.383(4)
C4 C10 1.391(5)
C5 C7 1.368(4)
C5 C6 1.487(4)
C6 C11 1.536(4)
C6 H6A 0.9800
C7 C8 1.383(4)
C7 H7A 0.9300
C8 C9 1.371(5)
C8 H8A 0.9300
C9 C10 1.361(5)
C9 H9A 0.9300
C10 H10A 0.9300
C11 C12 1.478(4)
C11 H11A 0.9700
C11 H11B 0.9700
C12 C13 1.350(4)
C12 C15 1.436(4)
C13 H13A 0.9300
C14 C19 1.381(4)
C14 C15 1.399(4)
C15 C16 1.400(4)
C16 C17 1.374(4)
C17 C18 1.390(5)
C17 H17A 0.9300
C18 C19 1.355(5)
C18 H18A 0.9300
C19 H19A 0.9300
C20 H20A 0.9600
C20 H20B 0.9600
C20 H20C 0.9600
